data_4024668
loop_
_publ_author_name
'Prabal P. Singh'
'A. K. Yadav'
'H. Ila'
'H. Junjappa'

_publ_contact_author_address
;
Department of Chemistry
Indian Institute of Technology
Kanpur 208016
India
;
_publ_contact_author_name 'Pro.  H. Ila'
_publ_section_title
;
Novel Route to 2,3-Substituted Benzo[b]thiophenes via Intramolecular
Radical Cyclization
;
_journal_name_full 'Journal of Organic Chemistry'
_journal_page_first 5496
_journal_page_last 5501
_journal_paper_doi 10.1021/jo900615p
_journal_volume 74
_journal_year 2009
_chemical_formula_moiety 'C16 H14 Br N O2 S2'
_chemical_formula_sum 'C16 H14 Br N O2 S2'
_chemical_formula_weight 396.31
_chemical_name_systematic
;
 ?
;
_space_group_IT_number 2
_symmetry_cell_setting triclinic
_symmetry_space_group_name_Hall '-P 1'
_symmetry_space_group_name_H-M 'P -1'
_atom_sites_solution_hydrogens geom
_atom_sites_solution_primary direct
_atom_sites_solution_secondary difmap
_audit_creation_method SHELXL-97
_cell_angle_alpha 85.250(5)
_cell_angle_beta 82.417(5)
_cell_angle_gamma 83.121(5)
_cell_formula_units_Z 2
_cell_length_a 6.504(5)
_cell_length_b 7.636(5)
_cell_length_c 17.029(5)
_cell_measurement_reflns_used 999
_cell_measurement_temperature 100(2)
_cell_measurement_theta_max 27.90
_cell_measurement_theta_min 2.4
_cell_volume 830.4(9)
_computing_cell_refinement 'SAINT 6.45 ( Bruker, 2003)'
_computing_data_collection 'SMART 5.628 (Bruker, 2003)'
_computing_data_reduction 'SAINT 6.45 ( Bruker, 2003)'
_computing_molecular_graphics 'DIAMOND 2.1e'
_computing_structure_refinement 'SHELXL-97 (Sheldrick, 1997)'
_computing_structure_solution SIR-97
_diffrn_ambient_temperature 100(2)
_diffrn_measured_fraction_theta_full 0.986
_diffrn_measured_fraction_theta_max 0.986
_diffrn_measurement_device_type 'BRUKER SMART APEX'
_diffrn_measurement_method /w-scans
_diffrn_radiation_monochromator graphite
_diffrn_radiation_source 'fine-focus sealed tube'
_diffrn_radiation_type MoK\a
_diffrn_radiation_wavelength 0.71069
_diffrn_reflns_av_R_equivalents 0.0183
_diffrn_reflns_av_sigmaI/netI 0.0395
_diffrn_reflns_limit_h_max 8
_diffrn_reflns_limit_h_min -8
_diffrn_reflns_limit_k_max 10
_diffrn_reflns_limit_k_min -8
_diffrn_reflns_limit_l_max 22
_diffrn_reflns_limit_l_min -21
_diffrn_reflns_number 5415
_diffrn_reflns_theta_full 27.90
_diffrn_reflns_theta_max 27.90
_diffrn_reflns_theta_min 2.42
_exptl_absorpt_coefficient_mu 2.732
_exptl_absorpt_correction_T_max 0.7532
_exptl_absorpt_correction_T_min 0.6391
_exptl_absorpt_correction_type empirical
_exptl_absorpt_process_details SADABS
_exptl_crystal_colour colorless
_exptl_crystal_density_diffrn 1.585
_exptl_crystal_density_method 'not measured'
_exptl_crystal_description block
_exptl_crystal_F_000 400
_exptl_crystal_size_max 0.18
_exptl_crystal_size_mid 0.15
_exptl_crystal_size_min 0.11
_refine_diff_density_max 1.385
_refine_diff_density_min -1.907
_refine_diff_density_rms 0.281
_refine_ls_extinction_method none
_refine_ls_goodness_of_fit_ref 1.244
_refine_ls_hydrogen_treatment refU
_refine_ls_matrix_type full
_refine_ls_number_parameters 199
_refine_ls_number_reflns 3910
_refine_ls_number_restraints 0
_refine_ls_restrained_S_all 1.244
_refine_ls_R_factor_all 0.0767
_refine_ls_R_factor_gt 0.0521
_refine_ls_shift/su_max 0.000
_refine_ls_shift/su_mean 0.000
_refine_ls_structure_factor_coef Fsqd
_refine_ls_weighting_details 'calc w=1/[\s^2^(Fo^2^)+(0.0568P)^2^+9.0063P] where P=(Fo^2^+2Fc^2^)/3'
_refine_ls_weighting_scheme calc
_refine_ls_wR_factor_gt 0.1249
_refine_ls_wR_factor_ref 0.2000
_reflns_number_gt 3362
_reflns_number_total 3910
_reflns_threshold_expression >2sigma(I)
_cod_data_source_file jo900615p_si_002_3.cif
_cod_data_source_block Compound7g
_cod_depositor_comments
;
The following automatic conversions were performed:
'_symmetry_cell_setting' value 'Triclinic' changed to 'triclinic'
according to '/home/saulius/struct/CIF-dictionaries/cif_core.dic'
dictionary named 'cif_core.dic' version 2.4.1 from 2010-06-29.

Automatic conversion script
Id: cif_fix_enum 1527 2010-12-29 10:47:43Z saulius 
;
_cod_original_sg_symbol_H-M P-1
_cod_database_code 4024668

loop_
_symmetry_equiv_pos_as_xyz
'x, y, z'
'-x, -y, -z'

loop_
_atom_site_label
_atom_site_type_symbol
_atom_site_fract_x
_atom_site_fract_y
_atom_site_fract_z
_atom_site_U_iso_or_equiv
_atom_site_adp_type
_atom_site_occupancy
_atom_site_symmetry_multiplicity
_atom_site_calc_flag
_atom_site_refinement_flags
_atom_site_disorder_assembly
_atom_site_disorder_group
Br1 Br 0.94458(9) -0.05643(8) 0.81791(4) 0.02072(19) Uani 1 1 d . . .
S2 S 0.7358(3) 0.0155(2) 0.56624(9) 0.0249(4) Uani 1 1 d . . .
S1 S 1.0776(3) 0.2614(3) 0.62313(11) 0.0315(4) Uani 1 1 d . . .
O1 O 0.1446(7) 0.3755(6) 0.9354(2) 0.0192(9) Uani 1 1 d . . .
O2 O 0.4288(7) 0.2959(6) 1.0291(2) 0.0198(9) Uani 1 1 d . . .
C5 C 0.7394(10) 0.4459(8) 0.6904(3) 0.0189(12) Uani 1 1 d . . .
H5 H 0.6040 0.4815 0.7126 0.023 Uiso 1 1 calc R . .
C9 C 0.5444(9) 0.1279(7) 0.7991(3) 0.0154(11) Uani 1 1 d . . .
C11 C 0.6609(9) 0.1373(7) 0.9285(3) 0.0159(11) Uani 1 1 d . . .
H11 H 0.7639 0.1075 0.9618 0.019 Uiso 1 1 calc R . .
C3 C 0.6956(10) 0.1281(8) 0.6556(3) 0.0183(11) Uani 1 1 d . . .
C13 C 0.3221(10) 0.2810(7) 0.9036(3) 0.0171(11) Uani 1 1 d . . .
N1 N 0.3616(9) -0.2012(7) 0.7086(3) 0.0225(11) Uani 1 1 d . . .
C15 C 0.0066(9) 0.4584(8) 0.8806(4) 0.0197(12) Uani 1 1 d . . .
H15A H -0.1126 0.5214 0.9093 0.030 Uiso 1 1 calc R . .
H15B H -0.0383 0.3696 0.8520 0.030 Uiso 1 1 calc R . .
H15C H 0.0787 0.5394 0.8439 0.030 Uiso 1 1 calc R . .
C10 C 0.6916(8) 0.0837(7) 0.8516(4) 0.0162(11) Uani 1 1 d . . .
C1 C 0.4553(9) -0.0833(8) 0.7092(4) 0.0194(12) Uani 1 1 d . . .
C2 C 0.5693(10) 0.0638(8) 0.7175(4) 0.0209(12) Uani 1 1 d . . .
C12 C 0.4732(10) 0.2369(8) 0.9557(3) 0.0173(11) Uani 1 1 d . . .
C16 C 0.5936(10) 0.2688(9) 1.0789(4) 0.0219(12) Uani 1 1 d . . .
H16A H 0.5443 0.3158 1.1293 0.033 Uiso 1 1 calc R . .
H16B H 0.7099 0.3279 1.0539 0.033 Uiso 1 1 calc R . .
H16C H 0.6367 0.1445 1.0865 0.033 Uiso 1 1 calc R . .
C4 C 0.8136(10) 0.2759(8) 0.6590(4) 0.0219(12) Uani 1 1 d . . .
C7 C 1.0986(13) 0.4674(10) 0.6481(4) 0.0315(16) Uani 1 1 d . . .
H7 H 1.2231 0.5186 0.6404 0.038 Uiso 1 1 calc R . .
C14 C 0.3559(10) 0.2275(8) 0.8272(4) 0.0177(11) Uani 1 1 d . . .
H14 H 0.2532 0.2573 0.7937 0.021 Uiso 1 1 calc R . .
C6 C 0.9141(14) 0.5504(10) 0.6808(4) 0.0346(17) Uani 1 1 d . . .
H6 H 0.9010 0.6659 0.6959 0.041 Uiso 1 1 calc R . .
C8 C 0.7221(13) 0.1988(11) 0.4919(4) 0.0321(16) Uani 1 1 d . . .
H8A H 0.7416 0.1543 0.4400 0.048 Uiso 1 1 calc R . .
H8B H 0.8295 0.2724 0.4960 0.048 Uiso 1 1 calc R . .
H8C H 0.5881 0.2669 0.5002 0.048 Uiso 1 1 calc R . .

loop_
_atom_site_aniso_label
_atom_site_aniso_U_11
_atom_site_aniso_U_22
_atom_site_aniso_U_33
_atom_site_aniso_U_23
_atom_site_aniso_U_13
_atom_site_aniso_U_12
Br1 0.0183(3) 0.0202(3) 0.0229(3) -0.0041(2) -0.0021(2) 0.0023(2)
S2 0.0330(9) 0.0268(8) 0.0158(7) -0.0062(6) 0.0021(6) -0.0100(6)
S1 0.0313(9) 0.0336(9) 0.0307(9) 0.0010(7) -0.0037(7) -0.0101(7)
O1 0.017(2) 0.022(2) 0.016(2) -0.0025(16) -0.0005(16) 0.0075(16)
O2 0.026(2) 0.018(2) 0.015(2) -0.0041(16) -0.0037(16) -0.0004(17)
C5 0.029(3) 0.016(3) 0.015(3) 0.003(2) -0.006(2) -0.014(2)
C9 0.019(3) 0.013(2) 0.014(3) 0.000(2) -0.002(2) 0.000(2)
C11 0.024(3) 0.009(2) 0.014(3) -0.0008(19) -0.008(2) 0.003(2)
C3 0.020(3) 0.024(3) 0.010(2) -0.001(2) -0.002(2) -0.001(2)
C13 0.023(3) 0.013(2) 0.015(3) -0.002(2) -0.002(2) -0.001(2)
N1 0.026(3) 0.021(3) 0.021(3) -0.006(2) 0.002(2) -0.007(2)
C15 0.018(3) 0.014(3) 0.026(3) 0.001(2) -0.003(2) 0.003(2)
C10 0.008(2) 0.012(2) 0.028(3) -0.005(2) 0.001(2) -0.0013(19)
C1 0.017(3) 0.024(3) 0.015(3) -0.004(2) 0.005(2) 0.000(2)
C2 0.024(3) 0.014(3) 0.024(3) -0.001(2) -0.006(2) 0.001(2)
C12 0.028(3) 0.014(3) 0.011(3) 0.000(2) -0.005(2) -0.006(2)
C16 0.030(3) 0.025(3) 0.012(3) -0.001(2) -0.006(2) -0.003(2)
C4 0.020(3) 0.022(3) 0.023(3) 0.003(2) -0.004(2) -0.003(2)
C7 0.039(4) 0.038(4) 0.021(3) 0.004(3) -0.013(3) -0.016(3)
C14 0.022(3) 0.016(3) 0.017(3) 0.000(2) -0.007(2) -0.003(2)
C6 0.059(5) 0.021(3) 0.029(4) -0.002(3) -0.016(3) -0.015(3)
C8 0.038(4) 0.044(4) 0.016(3) 0.001(3) -0.004(3) -0.012(3)

loop_
_atom_type_symbol
_atom_type_description
_atom_type_scat_dispersion_real
_atom_type_scat_dispersion_imag
_atom_type_scat_source
C C 0.0033 0.0016 'International Tables Vol C Tables 4.2.6.8 and 6.1.1.4'
H H 0.0000 0.0000 'International Tables Vol C Tables 4.2.6.8 and 6.1.1.4'
N N 0.0061 0.0033 'International Tables Vol C Tables 4.2.6.8 and 6.1.1.4'
O O 0.0106 0.0060 'International Tables Vol C Tables 4.2.6.8 and 6.1.1.4'
S S 0.1246 0.1234 'International Tables Vol C Tables 4.2.6.8 and 6.1.1.4'
Br Br -0.2901 2.4595 'International Tables Vol C Tables 4.2.6.8 and 6.1.1.4'

loop_
_geom_angle_atom_site_label_1
_geom_angle_atom_site_label_2
_geom_angle_atom_site_label_3
_geom_angle
_geom_angle_site_symmetry_1
_geom_angle_site_symmetry_3
_geom_angle_publ_flag
C3 S2 C8 101.5(3) . . ?
C7 S1 C4 92.4(4) . . ?
C13 O1 C15 116.5(5) . . ?
C12 O2 C16 116.9(5) . . ?
C4 C5 C6 107.7(6) . . ?
C10 C9 C14 117.5(5) . . ?
C10 C9 C2 123.3(5) . . ?
C14 C9 C2 118.9(5) . . ?
C10 C11 C12 119.5(5) . . ?
C2 C3 C4 123.7(6) . . ?
C2 C3 S2 118.4(5) . . ?
C4 C3 S2 117.8(5) . . ?
O1 C13 C14 124.5(5) . . ?
O1 C13 C12 114.5(5) . . ?
C14 C13 C12 121.0(6) . . ?
C11 C10 C9 122.5(5) . . ?
C11 C10 Br1 118.2(4) . . ?
C9 C10 Br1 119.3(4) . . ?
N1 C1 C2 175.0(7) . . ?
C3 C2 C1 120.5(6) . . ?
C3 C2 C9 124.3(6) . . ?
C1 C2 C9 115.1(5) . . ?
O2 C12 C13 117.2(6) . . ?
O2 C12 C11 124.0(5) . . ?
C13 C12 C11 118.7(5) . . ?
C5 C4 C3 127.8(6) . . ?
C5 C4 S1 111.8(5) . . ?
C3 C4 S1 120.3(5) . . ?
C6 C7 S1 112.8(6) . . ?
C13 C14 C9 120.8(5) . . ?
C7 C6 C5 115.2(6) . . ?

loop_
_geom_bond_atom_site_label_1
_geom_bond_atom_site_label_2
_geom_bond_distance
_geom_bond_site_symmetry_2
_geom_bond_publ_flag
Br1 C10 1.901(6) . ?
S2 C3 1.783(6) . ?
S2 C8 1.810(8) . ?
S1 C7 1.688(8) . ?
S1 C4 1.739(7) . ?
O1 C13 1.359(7) . ?
O1 C15 1.437(7) . ?
O2 C12 1.348(7) . ?
O2 C16 1.437(7) . ?
C5 C4 1.449(9) . ?
C5 C6 1.450(9) . ?
C9 C10 1.389(8) . ?
C9 C14 1.412(8) . ?
C9 C2 1.493(8) . ?
C11 C10 1.387(8) . ?
C11 C12 1.403(8) . ?
C3 C2 1.345(9) . ?
C3 C4 1.448(9) . ?
C13 C14 1.379(8) . ?
C13 C12 1.403(8) . ?
N1 C1 1.147(8) . ?
C1 C2 1.443(9) . ?
C7 C6 1.361(12) . ?

loop_
_geom_torsion_atom_site_label_1
_geom_torsion_atom_site_label_2
_geom_torsion_atom_site_label_3
_geom_torsion_atom_site_label_4
_geom_torsion
_geom_torsion_site_symmetry_1
_geom_torsion_site_symmetry_2
_geom_torsion_site_symmetry_3
_geom_torsion_site_symmetry_4
_geom_torsion_publ_flag
C8 S2 C3 C2 137.7(5) . . . . ?
C8 S2 C3 C4 -46.9(6) . . . . ?
C15 O1 C13 C14 -15.0(8) . . . . ?
C15 O1 C13 C12 166.1(5) . . . . ?
C12 C11 C10 C9 1.3(9) . . . . ?
C12 C11 C10 Br1 -178.3(4) . . . . ?
C14 C9 C10 C11 -1.6(9) . . . . ?
C2 C9 C10 C11 -176.7(6) . . . . ?
C14 C9 C10 Br1 178.1(4) . . . . ?
C2 C9 C10 Br1 3.0(8) . . . . ?
C4 C3 C2 C1 179.5(6) . . . . ?
S2 C3 C2 C1 -5.3(8) . . . . ?
C4 C3 C2 C9 -4.2(10) . . . . ?
S2 C3 C2 C9 171.0(5) . . . . ?
N1 C1 C2 C3 168(7) . . . . ?
N1 C1 C2 C9 -9(8) . . . . ?
C10 C9 C2 C3 -76.1(8) . . . . ?
C14 C9 C2 C3 108.8(7) . . . . ?
C10 C9 C2 C1 100.3(7) . . . . ?
C14 C9 C2 C1 -74.7(7) . . . . ?
C16 O2 C12 C13 -172.7(5) . . . . ?
C16 O2 C12 C11 6.4(8) . . . . ?
O1 C13 C12 O2 -1.8(8) . . . . ?
C14 C13 C12 O2 179.3(5) . . . . ?
O1 C13 C12 C11 179.2(5) . . . . ?
C14 C13 C12 C11 0.3(9) . . . . ?
C10 C11 C12 O2 -179.6(5) . . . . ?
C10 C11 C12 C13 -0.7(8) . . . . ?
C6 C5 C4 C3 -179.9(6) . . . . ?
C6 C5 C4 S1 0.3(6) . . . . ?
C2 C3 C4 C5 -48.2(10) . . . . ?
S2 C3 C4 C5 136.6(6) . . . . ?
C2 C3 C4 S1 131.6(6) . . . . ?
S2 C3 C4 S1 -43.6(7) . . . . ?
C7 S1 C4 C5 0.7(5) . . . . ?
C7 S1 C4 C3 -179.1(5) . . . . ?
C4 S1 C7 C6 -1.6(6) . . . . ?
O1 C13 C14 C9 -179.3(5) . . . . ?
C12 C13 C14 C9 -0.6(9) . . . . ?
C10 C9 C14 C13 1.2(9) . . . . ?
C2 C9 C14 C13 176.5(5) . . . . ?
S1 C7 C6 C5 2.1(8) . . . . ?
C4 C5 C6 C7 -1.5(8) . . . . ?

loop_
_cod_related_entry_id
_cod_related_entry_database
_cod_related_entry_code
1 ChemSpider 30658991
